data_7228677
loop_
_publ_author_name
'Liu, Zhanning'
'Liu, Chenxi'
'Li, Qiang'
'Chen, Jun'
'Xing, Xianran'

_publ_section_title
;
 Spring-like Motion Caused Large Anisotropic Thermal Expansion in
 Nonporous M(eim)2 (M=Zn, Cd)
;
_journal_name_full 'Phys. Chem. Chem. Phys.'
_journal_paper_doi 10.1039/C7CP03937A
_journal_year 2017
_chemical_formula_sum 'C5 H7 Cd0.5 N2'
_chemical_formula_weight 151.33
_chemical_name_systematic
; 
 ? 
;
_space_group_IT_number 154
_symmetry_cell_setting trigonal
_symmetry_space_group_name_Hall 'P 32 2"'
_symmetry_space_group_name_H-M 'P 32 2 1'
_atom_sites_solution_hydrogens geom
_atom_sites_solution_primary direct
_atom_sites_solution_secondary difmap
_audit_block_doi 10.5517/ccdc.csd.cc1ny9lh
_audit_creation_method SHELXL-97
_audit_update_record
;
2017-06-07 deposited with the CCDC.
2017-07-11 downloaded from the CCDC.
;
_cell_angle_alpha 90.00
_cell_angle_beta 90.00
_cell_angle_gamma 120.00
_cell_formula_units_Z 6
_cell_length_a 8.72860(10)
_cell_length_b 8.72860(10)
_cell_length_c 13.6174(3)
_cell_measurement_reflns_used 3478
_cell_measurement_temperature 300(2)
_cell_measurement_theta_max 67.2356
_cell_measurement_theta_min 3.2427
_cell_volume 898.49(2)
_computing_cell_refinement 'Bruker FRAMBO'
_computing_data_collection 'Bruker FRAMBO'
_computing_data_reduction 'Bruker SAINT'
_computing_molecular_graphics 'Bruker SHELXTL'
_computing_publication_material 'Bruker SHELXTL'
_computing_structure_refinement 'SHELXL-97 (Sheldrick, 1997)'
_computing_structure_solution 'SHELXS-97 (Sheldrick, 1990)'
_diffrn_ambient_temperature 300(2)
_diffrn_measured_fraction_theta_full 0.995
_diffrn_measured_fraction_theta_max 0.995
_diffrn_measurement_device_type 'multiwire proportional'
_diffrn_measurement_method 'phi and omega scans'
_diffrn_radiation_monochromator graphite
_diffrn_radiation_source 'fine-focus sealed tube'
_diffrn_radiation_type CuK\a
_diffrn_radiation_wavelength 1.54178
_diffrn_reflns_av_R_equivalents 0.0390
_diffrn_reflns_av_sigmaI/netI 0.0249
_diffrn_reflns_limit_h_max 7
_diffrn_reflns_limit_h_min -10
_diffrn_reflns_limit_k_max 10
_diffrn_reflns_limit_k_min -10
_diffrn_reflns_limit_l_max 16
_diffrn_reflns_limit_l_min -15
_diffrn_reflns_number 4982
_diffrn_reflns_theta_full 67.34
_diffrn_reflns_theta_max 67.34
_diffrn_reflns_theta_min 5.85
_exptl_absorpt_coefficient_mu 14.391
_exptl_absorpt_correction_T_max 1.00000
_exptl_absorpt_correction_T_min 0.40750
_exptl_absorpt_correction_type multi-scan
_exptl_absorpt_process_details
;
CrysAlisPro, Agilent Technologies,
Version 1.171.35.11 (release 16-05-2011 CrysAlis171 .NET)
(compiled May 16 2011,17:55:39)
Empirical absorption correction using spherical harmonics,
 implemented in SCALE3 ABSPACK scaling algorithm.
;
_exptl_crystal_colour yellow
_exptl_crystal_density_diffrn 1.678
_exptl_crystal_density_method 'not measured'
_exptl_crystal_description block
_exptl_crystal_F_000 450
_exptl_crystal_size_max 0.4
_exptl_crystal_size_mid 0.2
_exptl_crystal_size_min 0.2
_refine_diff_density_max 0.375
_refine_diff_density_min -1.555
_refine_diff_density_rms 0.205
_refine_ls_abs_structure_details 'Flack H D (1983), Acta Cryst. A39, 876-881'
_refine_ls_abs_structure_Flack -0.020(17)
_refine_ls_extinction_method none
_refine_ls_goodness_of_fit_ref 1.195
_refine_ls_hydrogen_treatment mixed
_refine_ls_matrix_type full
_refine_ls_number_parameters 70
_refine_ls_number_reflns 1079
_refine_ls_number_restraints 2
_refine_ls_restrained_S_all 1.194
_refine_ls_R_factor_all 0.0312
_refine_ls_R_factor_gt 0.0310
_refine_ls_shift/su_max 0.001
_refine_ls_shift/su_mean 0.000
_refine_ls_structure_factor_coef Fsqd
_refine_ls_weighting_details 'calc w=1/[\s^2^(Fo^2^)+(0.0559P)^2^+0.0000P] where P=(Fo^2^+2Fc^2^)/3'
_refine_ls_weighting_scheme calc
_refine_ls_wR_factor_gt 0.0782
_refine_ls_wR_factor_ref 0.0784
_reflns_number_gt 1071
_reflns_number_total 1079
_reflns_threshold_expression >2sigma(I)
_cod_data_source_file c7cp03937a2.cif
_cod_data_source_block 300
_cod_depositor_comments
;
The following automatic conversions were performed:

'_symmetry_cell_setting' value 'Trigonal' changed to 'trigonal'
according to
/home/data/users/saulius/crontab/automatic-downloads/rss-feeds/RSC/lib/dictionaries/cif_core.dic
dictionary named 'cif_core.dic' version 2.4.2 from 2011-04-26.

Automatic conversion script
Id: cif_fix_values 4973 2017-02-22 13:04:09Z antanas 
;
_cod_original_sg_symbol_H-M P3(2)21
_cod_original_formula_sum 'C5 H7 Cd0.50 N2'
_cod_database_code 7228677

loop_
_symmetry_equiv_pos_as_xyz
'x, y, z'
'-y, x-y, z+2/3'
'-x+y, -x, z+1/3'
'x-y, -y, -z+1/3'
'-x, -x+y, -z+2/3'
'y, x, -z'

loop_
_atom_site_label
_atom_site_type_symbol
_atom_site_fract_x
_atom_site_fract_y
_atom_site_fract_z
_atom_site_U_iso_or_equiv
_atom_site_adp_type
_atom_site_occupancy
_atom_site_symmetry_multiplicity
_atom_site_calc_flag
_atom_site_refinement_flags
Cd1 Cd 0.53522(4) 0.53522(4) 0.5000 0.01936(17) Uani 1 2 d SD
N2 N 0.4253(5) 0.3366(4) 0.3826(2) 0.0281(8) Uani 1 1 d D
N1 N 0.5996(5) 0.7758(3) 0.4161(3) 0.0241(8) Uani 1 1 d D
C5 C 0.2492(6) 0.2206(7) 0.3664(4) 0.0338(12) Uani 1 1 d .
H5 H 0.1560 0.2110 0.4042 0.041 Uiso 1 1 calc R
C4 C 0.7659(6) 0.8884(7) 0.3807(4) 0.0293(10) Uani 1 1 d .
H4 H 0.8713 0.9049 0.4073 0.035 Uiso 1 1 calc R
C1 C 0.5113(6) 0.3052(6) 0.3113(3) 0.0249(9) Uani 1 1 d .
C2 C 0.7073(7) 0.4063(9) 0.2981(4) 0.0464(14) Uani 1 1 d .
H2A H 0.7614 0.4661 0.3591 0.056 Uiso 1 1 calc R
H2B H 0.7479 0.3234 0.2846 0.056 Uiso 1 1 calc R
C3 C 0.7690(12) 0.5394(13) 0.2180(6) 0.096(4) Uani 1 1 d .
H3A H 0.7129 0.4825 0.1575 0.144 Uiso 1 1 calc R
H3B H 0.8950 0.5933 0.2111 0.144 Uiso 1 1 calc R
H3C H 0.7391 0.6286 0.2335 0.144 Uiso 1 1 calc R

loop_
_atom_site_aniso_label
_atom_site_aniso_U_11
_atom_site_aniso_U_22
_atom_site_aniso_U_33
_atom_site_aniso_U_23
_atom_site_aniso_U_13
_atom_site_aniso_U_12
Cd1 0.02084(19) 0.02084(19) 0.0128(2) 0.00021(7) -0.00021(7) 0.00772(17)
N2 0.026(2) 0.0295(18) 0.0244(19) -0.0090(14) -0.0017(15) 0.0109(17)
N1 0.0209(17) 0.0244(18) 0.0226(18) 0.0079(15) -0.0012(14) 0.0079(14)
C5 0.019(2) 0.042(3) 0.033(2) -0.016(2) -0.0016(19) 0.010(2)
C4 0.016(2) 0.034(3) 0.031(2) 0.0111(19) -0.0015(17) 0.0081(18)
C1 0.022(2) 0.026(3) 0.023(2) -0.0015(18) 0.0004(18) 0.009(2)
C2 0.025(3) 0.051(3) 0.052(3) -0.014(3) 0.004(2) 0.010(3)
C3 0.067(5) 0.094(6) 0.059(5) 0.003(5) 0.022(4) -0.010(5)

loop_
_atom_type_symbol
_atom_type_description
_atom_type_scat_dispersion_real
_atom_type_scat_dispersion_imag
_atom_type_scat_source
C C 0.0181 0.0091 'International Tables Vol C Tables 4.2.6.8 and 6.1.1.4'
H H 0.0000 0.0000 'International Tables Vol C Tables 4.2.6.8 and 6.1.1.4'
Cd Cd 0.1185 4.6533 'International Tables Vol C Tables 4.2.6.8 and 6.1.1.4'
N N 0.0311 0.0180 'International Tables Vol C Tables 4.2.6.8 and 6.1.1.4'

loop_
_geom_angle_atom_site_label_1
_geom_angle_atom_site_label_2
_geom_angle_atom_site_label_3
_geom_angle
_geom_angle_site_symmetry_1
_geom_angle_site_symmetry_3
N2 Cd1 N2 104.3(2) 6_556 .
N2 Cd1 N1 124.30(16) 6_556 .
N2 Cd1 N1 100.23(14) . .
N2 Cd1 N1 100.23(14) 6_556 6_556
N2 Cd1 N1 124.30(16) . 6_556
N1 Cd1 N1 105.66(19) . 6_556
C1 N2 C5 105.7(3) . .
C1 N2 Cd1 128.5(3) . .
C5 N2 Cd1 125.8(3) . .
C1 N1 C4 105.5(3) 5_665 .
C1 N1 Cd1 125.2(3) 5_665 .
C4 N1 Cd1 122.6(3) . .
C4 C5 N2 108.4(4) 5_655 .
C5 C4 N1 108.4(4) 5_665 .
N2 C1 N1 112.1(4) . 5_655
N2 C1 C2 124.2(4) . .
N1 C1 C2 123.7(4) 5_655 .
C3 C2 C1 114.3(6) . .

loop_
_geom_bond_atom_site_label_1
_geom_bond_atom_site_label_2
_geom_bond_distance
_geom_bond_site_symmetry_2
Cd1 N2 2.1958(18) 6_556
Cd1 N2 2.1958(18) .
Cd1 N1 2.2026(18) .
Cd1 N1 2.2026(18) 6_556
N2 C1 1.336(6) .
N2 C5 1.371(6) .
N1 C1 1.341(5) 5_665
N1 C4 1.371(5) .
C5 C4 1.356(6) 5_655
C4 C5 1.356(6) 5_665
C1 N1 1.341(5) 5_655
C1 C2 1.493(7) .
C2 C3 1.484(11) .

loop_
_geom_torsion_atom_site_label_1
_geom_torsion_atom_site_label_2
_geom_torsion_atom_site_label_3
_geom_torsion_atom_site_label_4
_geom_torsion
_geom_torsion_site_symmetry_1
_geom_torsion_site_symmetry_4
N2 Cd1 N2 C1 -154.9(5) 6_556 .
N1 Cd1 N2 C1 75.5(4) . .
N1 Cd1 N2 C1 -41.6(5) 6_556 .
N2 Cd1 N2 C5 27.0(4) 6_556 .
N1 Cd1 N2 C5 -102.6(4) . .
N1 Cd1 N2 C5 140.3(4) 6_556 .
N2 Cd1 N1 C1 -65.2(4) 6_556 5_665
N2 Cd1 N1 C1 50.1(4) . 5_665
N1 Cd1 N1 C1 -179.7(4) 6_556 5_665
N2 Cd1 N1 C4 147.6(3) 6_556 .
N2 Cd1 N1 C4 -97.1(4) . .
N1 Cd1 N1 C4 33.1(3) 6_556 .
C1 N2 C5 C4 0.1(6) . 5_655
Cd1 N2 C5 C4 178.5(3) . 5_655
C1 N1 C4 C5 0.3(6) 5_665 5_665
Cd1 N1 C4 C5 153.0(4) . 5_665
C5 N2 C1 N1 0.1(5) . 5_655
Cd1 N2 C1 N1 -178.3(3) . 5_655
C5 N2 C1 C2 177.8(5) . .
Cd1 N2 C1 C2 -0.6(7) . .
N2 C1 C2 C3 -102.5(7) . .
N1 C1 C2 C3 74.9(8) 5_655 .
